data_2238051
loop_
_publ_author_name
'Bozkurt, Nihat'
'Dilek, Nefise'
'\,Caylak Deliba\,s, Nagihan'
'Necefo\(glu, Hacali'
'H\"okelek, Tuncer'

_publ_section_title
;
 Diaquabis(3-chlorobenzoato-\k<i>O</i>)bis(nicotinamide-\k<i>N</i>^1^)cobalt(II)
;
_journal_coeditor_code SU2606
_journal_issue 6
_journal_name_full 'Acta Crystallographica Section E'
_journal_page_first m349
_journal_page_last m350
_journal_paper_doi 10.1107/S160053681301458X
_journal_volume 69
_journal_year 2013
_chemical_formula_iupac '[Co (C7 H4 Cl O2)2 (C6 H6 N2 O)2 (H2 O)2]'
_chemical_formula_moiety 'C26 H24 Cl2 Co N4 O8'
_chemical_formula_sum 'C26 H24 Cl2 Co N4 O8'
_chemical_formula_weight 650.32
_chemical_name_systematic
;
Diaquabis(3-chlorobenzoato-\k<i>O</i>)bis(nicotinamide-\k<i>N</i>^1^)cobalt(II)
;
_space_group_IT_number 14
_symmetry_cell_setting monoclinic
_symmetry_space_group_name_Hall '-P 2yn'
_symmetry_space_group_name_H-M 'P 1 21/n 1'
_atom_sites_solution_hydrogens geom
_atom_sites_solution_primary direct
_atom_sites_solution_secondary difmap
_audit_creation_method SHELXL-97
_cell_angle_alpha 90.00
_cell_angle_beta 90.546(2)
_cell_angle_gamma 90.00
_cell_formula_units_Z 2
_cell_length_a 11.5181(3)
_cell_length_b 8.8191(2)
_cell_length_c 13.5089(3)
_cell_measurement_reflns_used 4857
_cell_measurement_temperature 294(2)
_cell_measurement_theta_max 24.38
_cell_measurement_theta_min 2.31
_cell_volume 1372.16(6)
_computing_cell_refinement 'SAINT (Bruker, 2012)'
_computing_data_collection 'APEX2 (Bruker, 2012)'
_computing_data_reduction 'SAINT (Bruker, 2012)'
_computing_molecular_graphics 'ORTEP-3 for Windows (Farrugia, 2012)'
_computing_publication_material 'WinGX (Farrugia, 2012) and PLATON (Spek, 2009)'
_computing_structure_refinement 'SHELXL97 (Sheldrick, 2008)'
_computing_structure_solution 'SHELXS97 (Sheldrick, 2008)'
_diffrn_ambient_temperature 294(2)
_diffrn_measured_fraction_theta_full 1.000
_diffrn_measured_fraction_theta_max 1.000
_diffrn_measurement_device_type 'Bruker APEXII CCD area-detector'
_diffrn_measurement_method '\f and \w scans'
_diffrn_radiation_monochromator graphite
_diffrn_radiation_source 'fine-focus sealed tube'
_diffrn_radiation_type MoK\a
_diffrn_radiation_wavelength 0.71073
_diffrn_reflns_av_R_equivalents 0.0268
_diffrn_reflns_av_sigmaI/netI 0.0157
_diffrn_reflns_limit_h_max 14
_diffrn_reflns_limit_h_min -14
_diffrn_reflns_limit_k_max 10
_diffrn_reflns_limit_k_min -11
_diffrn_reflns_limit_l_max 16
_diffrn_reflns_limit_l_min -16
_diffrn_reflns_number 18960
_diffrn_reflns_theta_full 26.37
_diffrn_reflns_theta_max 26.37
_diffrn_reflns_theta_min 2.31
_exptl_absorpt_coefficient_mu 0.877
_exptl_absorpt_correction_T_max 0.854
_exptl_absorpt_correction_T_min 0.793
_exptl_absorpt_correction_type multi-scan
_exptl_absorpt_process_details '(SADABS; Bruker, 2012)'
_exptl_crystal_colour pink
_exptl_crystal_density_diffrn 1.574
_exptl_crystal_density_method 'not measured'
_exptl_crystal_description block
_exptl_crystal_F_000 666
_exptl_crystal_size_max 0.35
_exptl_crystal_size_mid 0.22
_exptl_crystal_size_min 0.18
_refine_diff_density_max 0.315
_refine_diff_density_min -0.333
_refine_ls_extinction_coef 0.0334(17)
_refine_ls_extinction_expression Fc^*^=kFc[1+0.001xFc^2^\l^3^/sin(2\q)]^-1/4^
_refine_ls_extinction_method 'SHELXL97 (Sheldrick, 2008)'
_refine_ls_goodness_of_fit_ref 1.108
_refine_ls_hydrogen_treatment mixed
_refine_ls_matrix_type full
_refine_ls_number_parameters 204
_refine_ls_number_reflns 2797
_refine_ls_number_restraints 52
_refine_ls_restrained_S_all 1.098
_refine_ls_R_factor_all 0.0283
_refine_ls_R_factor_gt 0.0271
_refine_ls_shift/su_max 0.001
_refine_ls_shift/su_mean 0.000
_refine_ls_structure_factor_coef Fsqd
_refine_ls_weighting_details 'calc w=1/[\s^2^(Fo^2^)+(0.0393P)^2^+0.5258P] where P=(Fo^2^+2Fc^2^)/3'
_refine_ls_weighting_scheme calc
_refine_ls_wR_factor_gt 0.0733
_refine_ls_wR_factor_ref 0.0743
_reflns_number_gt 2667
_reflns_number_total 2797
_reflns_threshold_expression I>2\s(I)
_cod_data_source_file su2606.cif
_cod_data_source_block I
_cod_original_sg_symbol_H-M 'P 21/n'
_cod_database_code 2238051
_cod_database_fobs_code 2238051

loop_
_symmetry_equiv_pos_site_id
_symmetry_equiv_pos_as_xyz
1 x,y,z
2 1/2-x,1/2+y,1/2-z
3 -x,-y,-z
4 1/2+x,1/2-y,1/2+z

loop_
_atom_site_aniso_label
_atom_site_aniso_U_11
_atom_site_aniso_U_22
_atom_site_aniso_U_33
_atom_site_aniso_U_12
_atom_site_aniso_U_13
_atom_site_aniso_U_23
Co1 0.0201(2) 0.0183(2) 0.0280(2) 0.00110(10) 0.00660(10) -0.00260(10)
Cl1 0.0389(2) 0.1013(4) 0.0412(3) 0.0171(2) 0.0140(2) 0.0029(2)
O1 0.0339(6) 0.0875(10) 0.0342(6) 0.0108(6) 0.0090(5) 0.0038(6)
O2 0.0230(5) 0.0306(5) 0.0362(5) 0.0039(4) 0.0044(4) 0.0007(4)
O3 0.0403(6) 0.0194(5) 0.0651(8) 0.0024(4) 0.0211(5) -0.0007(5)
O4 0.0297(5) 0.0267(6) 0.0332(5) -0.0023(4) 0.0098(4) -0.0001(4)
N1 0.0256(6) 0.0205(5) 0.0313(6) 0.0005(4) 0.0049(5) -0.0027(4)
N2 0.0569(10) 0.0231(7) 0.0985(14) 0.0036(7) 0.0507(10) 0.0049(8)
C1 0.0247(7) 0.0308(7) 0.0324(7) -0.0020(5) 0.0034(5) -0.0042(6)
C2 0.0261(7) 0.0297(7) 0.0301(7) 0.0001(6) -0.0001(5) -0.0025(6)
C3 0.0273(7) 0.0369(8) 0.0307(7) 0.0051(6) 0.0000(6) 0.0031(6)
C4 0.0286(7) 0.0489(10) 0.0331(8) 0.0054(6) 0.0038(6) -0.0028(7)
C5 0.0344(8) 0.0564(11) 0.0482(10) 0.0200(8) -0.0027(7) 0.0004(8)
C6 0.0479(10) 0.0572(11) 0.0435(10) 0.0165(9) -0.0075(8) 0.0127(8)
C7 0.0401(9) 0.0459(9) 0.0303(8) 0.0038(7) 0.0005(6) 0.0045(7)
C8 0.0251(6) 0.0214(6) 0.0339(7) -0.0006(5) 0.0068(5) -0.0010(5)
C9 0.0292(7) 0.0197(6) 0.0287(7) 0.0017(5) 0.0063(5) 0.0004(5)
C10 0.0336(8) 0.0220(7) 0.0388(8) -0.0030(5) 0.0051(6) -0.0062(5)
C11 0.0270(7) 0.0312(8) 0.0486(9) -0.0058(6) 0.0062(6) -0.0072(7)
C12 0.0249(7) 0.0276(7) 0.0384(8) 0.0010(5) 0.0073(6) -0.0032(6)
C13 0.0320(8) 0.0211(7) 0.0382(8) 0.0000(5) 0.0112(6) -0.0025(6)

loop_
_atom_site_type_symbol
_atom_site_label
_atom_site_fract_x
_atom_site_fract_y
_atom_site_fract_z
_atom_site_U_iso_or_equiv
_atom_site_thermal_displace_type
_atom_site_calc_flag
_atom_site_refinement_flags
_atom_site_occupancy
Co Co1 0.00000 1.00000 1.00000 0.02210(10) Uani d SU 1.000
Cl Cl1 0.57400(4) 0.77742(8) 0.87425(3) 0.0604(2) Uani d U 1.000
O O1 0.17264(10) 0.87980(18) 1.18080(9) 0.0518(4) Uani d U 1.000
O O2 0.17291(8) 0.94984(12) 1.02212(8) 0.0299(3) Uani d U 1.000
O O3 0.16810(10) 0.34420(12) 0.81282(10) 0.0415(4) Uani d U 1.000
O O4 0.04558(10) 1.07995(12) 0.85606(8) 0.0298(3) Uani d U 1.000
N N1 -0.02319(10) 0.77771(13) 0.93492(9) 0.0258(3) Uani d U 1.000
N N2 0.23334(16) 0.56716(18) 0.76095(16) 0.0592(6) Uani d U 1.000
C C1 0.21833(12) 0.88839(17) 1.09796(11) 0.0293(4) Uani d U 1.000
C C2 0.33518(12) 0.81535(17) 1.08465(11) 0.0286(4) Uani d U 1.000
C C3 0.39495(13) 0.83285(18) 0.99657(11) 0.0316(4) Uani d U 1.000
C C4 0.49988(13) 0.7599(2) 0.98487(12) 0.0368(5) Uani d U 1.000
C C5 0.54679(15) 0.6700(2) 1.05879(14) 0.0464(6) Uani d U 1.000
C C6 0.48691(17) 0.6533(2) 1.14586(14) 0.0496(6) Uani d U 1.000
C C7 0.38168(15) 0.7255(2) 1.15907(12) 0.0388(5) Uani d U 1.000
C C8 0.06524(12) 0.70512(15) 0.89207(11) 0.0268(4) Uani d U 1.000
C C9 0.05526(12) 0.56102(15) 0.85229(10) 0.0258(4) Uani d U 1.000
C C10 -0.05151(14) 0.48869(16) 0.85705(12) 0.0314(4) Uani d U 1.000
C C11 -0.14353(13) 0.56408(18) 0.89921(13) 0.0356(5) Uani d U 1.000
C C12 -0.12591(12) 0.70790(16) 0.93721(11) 0.0303(4) Uani d U 1.000
C C13 0.15664(14) 0.48213(16) 0.80673(12) 0.0304(4) Uani d U 1.000
H H3 0.36460 0.89300 0.94610 0.0380 Uiso c R 1.000
H H5 0.61770 0.62160 1.04990 0.0560 Uiso c R 1.000
H H6 0.51750 0.59290 1.19620 0.0590 Uiso c R 1.000
H H7 0.34200 0.71360 1.21820 0.0470 Uiso c R 1.000
H H8 0.13670 0.75380 0.88890 0.0320 Uiso c R 1.000
H H10 -0.06090 0.39100 0.83220 0.0380 Uiso c R 1.000
H H11 -0.21640 0.51890 0.90200 0.0430 Uiso c R 1.000
H H12 -0.18830 0.75810 0.96560 0.0360 Uiso c R 1.000
H H21 0.221(2) 0.659(3) 0.7492(19) 0.066(7) Uiso d . 1.000
H H22 0.293(2) 0.526(3) 0.7323(19) 0.063(7) Uiso d . 1.000
H H41 -0.028(2) 1.098(3) 0.8311(18) 0.069(7) Uiso d . 1.000
H H42 0.079(2) 1.163(3) 0.8530(17) 0.055(6) Uiso d . 1.000

loop_
_atom_type_symbol
_atom_type_description
_atom_type_scat_dispersion_real
_atom_type_scat_dispersion_imag
_atom_type_scat_source
C C 0.0033 0.0016 'International Tables Vol C Tables 4.2.6.8 and 6.1.1.4'
H H 0.0000 0.0000 'International Tables Vol C Tables 4.2.6.8 and 6.1.1.4'
N N 0.0061 0.0033 'International Tables Vol C Tables 4.2.6.8 and 6.1.1.4'
O O 0.0106 0.0060 'International Tables Vol C Tables 4.2.6.8 and 6.1.1.4'
Cl Cl 0.1484 0.1585 'International Tables Vol C Tables 4.2.6.8 and 6.1.1.4'
Co Co 0.3494 0.9721 'International Tables Vol C Tables 4.2.6.8 and 6.1.1.4'

loop_
_geom_angle_atom_site_label_1
_geom_angle_atom_site_label_2
_geom_angle_atom_site_label_3
_geom_angle_site_symmetry_1
_geom_angle_site_symmetry_3
_geom_angle
_geom_angle_publ_flag
O2 Co1 O4 . . 87.55(4) no
O2 Co1 N1 . . 88.84(4) no
O2 Co1 O2 . 3_577 180.00 no
O2 Co1 O4 . 3_577 92.45(4) no
O2 Co1 N1 . 3_577 91.16(4) no
O4 Co1 N1 . . 87.69(4) no
O2 Co1 O4 3_577 . 92.45(4) no
O4 Co1 O4 . 3_577 180.00 no
O4 Co1 N1 . 3_577 92.31(4) no
O2 Co1 N1 3_577 . 91.16(4) no
O4 Co1 N1 3_577 . 92.31(4) no
N1 Co1 N1 . 3_577 180.00 no
O2 Co1 O4 3_577 3_577 87.55(4) no
O2 Co1 N1 3_577 3_577 88.84(4) no
O4 Co1 N1 3_577 3_577 87.69(4) no
Co1 O2 C1 . . 126.89(9) no
H41 O4 H42 . . 105(2) no
Co1 O4 H41 . . 99.0(15) no
Co1 O4 H42 . . 117.1(16) no
Co1 N1 C8 . . 121.14(9) no
Co1 N1 C12 . . 120.97(9) no
C8 N1 C12 . . 117.88(12) no
H21 N2 H22 . . 117(2) no
C13 N2 H21 . . 121.8(16) no
C13 N2 H22 . . 120.5(17) no
O1 C1 O2 . . 125.34(14) no
O1 C1 C2 . . 117.92(13) no
O2 C1 C2 . . 116.70(13) no
C1 C2 C3 . . 120.41(13) no
C1 C2 C7 . . 119.92(13) no
C3 C2 C7 . . 119.63(14) no
C2 C3 C4 . . 119.23(14) no
Cl1 C4 C3 . . 119.73(12) no
C3 C4 C5 . . 121.47(15) no
Cl1 C4 C5 . . 118.79(13) no
C4 C5 C6 . . 118.90(16) no
C5 C6 C7 . . 120.53(17) no
C2 C7 C6 . . 120.25(15) no
N1 C8 C9 . . 123.09(13) no
C8 C9 C13 . . 121.62(13) no
C8 C9 C10 . . 118.33(13) no
C10 C9 C13 . . 120.05(12) no
C9 C10 C11 . . 118.86(13) no
C10 C11 C12 . . 119.01(14) no
N1 C12 C11 . . 122.80(13) no
N2 C13 C9 . . 117.24(13) no
O3 C13 N2 . . 121.59(16) no
O3 C13 C9 . . 121.16(14) no
C2 C3 H3 . . 120.00 no
C4 C3 H3 . . 120.00 no
C4 C5 H5 . . 121.00 no
C6 C5 H5 . . 121.00 no
C5 C6 H6 . . 120.00 no
C7 C6 H6 . . 120.00 no
C2 C7 H7 . . 120.00 no
C6 C7 H7 . . 120.00 no
N1 C8 H8 . . 118.00 no
C9 C8 H8 . . 118.00 no
C9 C10 H10 . . 121.00 no
C11 C10 H10 . . 121.00 no
C10 C11 H11 . . 121.00 no
C12 C11 H11 . . 120.00 no
N1 C12 H12 . . 119.00 no
C11 C12 H12 . . 119.00 no

loop_
_geom_bond_atom_site_label_1
_geom_bond_atom_site_label_2
_geom_bond_site_symmetry_2
_geom_bond_distance
_geom_bond_publ_flag
Co1 O2 . 2.0592(9) no
Co1 O4 . 2.1385(11) no
Co1 N1 . 2.1640(12) no
Co1 O2 3_577 2.0592(9) no
Co1 O4 3_577 2.1385(11) no
Co1 N1 3_577 2.1640(12) no
Cl1 C4 . 1.7350(16) no
O1 C1 . 1.2435(19) no
O2 C1 . 1.2676(18) no
O3 C13 . 1.2262(18) no
O4 H41 . 0.92(2) no
O4 H42 . 0.83(3) no
N1 C12 . 1.3344(18) no
N1 C8 . 1.3392(18) no
N2 C13 . 1.317(2) no
N2 H21 . 0.84(3) no
N2 H22 . 0.87(2) no
C1 C2 . 1.504(2) no
C2 C7 . 1.384(2) no
C2 C3 . 1.389(2) no
C3 C4 . 1.380(2) no
C4 C5 . 1.381(2) no
C5 C6 . 1.377(3) no
C6 C7 . 1.382(3) no
C8 C9 . 1.3841(19) no
C9 C13 . 1.497(2) no
C9 C10 . 1.387(2) no
C10 C11 . 1.379(2) no
C11 C12 . 1.383(2) no
C3 H3 . 0.9300 no
C5 H5 . 0.9300 no
C6 H6 . 0.9300 no
C7 H7 . 0.9300 no
C8 H8 . 0.9300 no
C10 H10 . 0.9300 no
C11 H11 . 0.9300 no
C12 H12 . 0.9300 no

loop_
_geom_hbond_atom_site_label_D
_geom_hbond_atom_site_label_H
_geom_hbond_atom_site_label_A
_geom_hbond_site_symmetry_A
_geom_hbond_distance_DH
_geom_hbond_distance_HA
_geom_hbond_distance_DA
_geom_hbond_angle_DHA
_geom_hbond_publ_flag
N2 H21 O3 2_556 0.84(3) 2.24(3) 2.876(2) 133(2) yes
N2 H22 O4 2_546 0.87(2) 2.27(2) 3.012(2) 143(2) yes
O4 H41 O1 3_577 0.92(2) 1.68(2) 2.5822(16) 164(2) yes
O4 H42 O3 1_565 0.83(3) 1.98(3) 2.7892(15) 166(2) yes

loop_
_geom_torsion_atom_site_label_1
_geom_torsion_atom_site_label_2
_geom_torsion_atom_site_label_3
_geom_torsion_atom_site_label_4
_geom_torsion_site_symmetry_1
_geom_torsion
_geom_torsion_publ_flag
O4 Co1 O2 C1 . -177.85(12) no
N1 Co1 O2 C1 . -90.11(12) no
O4 Co1 O2 C1 3_577 2.15(12) no
N1 Co1 O2 C1 3_577 89.89(12) no
O2 Co1 N1 C8 . -26.16(11) no
O2 Co1 N1 C12 . 153.10(11) no
O4 Co1 N1 C8 . 61.44(11) no
O4 Co1 N1 C12 . -119.31(11) no
O2 Co1 N1 C8 3_577 153.84(11) no
O2 Co1 N1 C12 3_577 -26.90(11) no
O4 Co1 N1 C8 3_577 -118.56(11) no
O4 Co1 N1 C12 3_577 60.69(11) no
Co1 O2 C1 O1 . -18.0(2) no
Co1 O2 C1 C2 . 159.69(10) no
Co1 N1 C8 C9 . 177.93(11) no
C12 N1 C8 C9 . -1.4(2) no
Co1 N1 C12 C11 . -177.98(12) no
C8 N1 C12 C11 . 1.3(2) no
O1 C1 C2 C3 . -174.24(15) no
O1 C1 C2 C7 . 8.2(2) no
O2 C1 C2 C3 . 7.9(2) no
O2 C1 C2 C7 . -169.65(14) no
C1 C2 C3 C4 . -177.53(14) no
C7 C2 C3 C4 . 0.1(2) no
C1 C2 C7 C6 . 177.50(15) no
C3 C2 C7 C6 . -0.1(2) no
C2 C3 C4 Cl1 . 178.62(12) no
C2 C3 C4 C5 . 0.0(2) no
Cl1 C4 C5 C6 . -178.62(14) no
C3 C4 C5 C6 . 0.1(3) no
C4 C5 C6 C7 . -0.1(3) no
C5 C6 C7 C2 . 0.1(3) no
N1 C8 C9 C10 . 0.1(2) no
N1 C8 C9 C13 . -178.77(13) no
C8 C9 C10 C11 . 1.3(2) no
C13 C9 C10 C11 . -179.86(14) no
C8 C9 C13 O3 . 146.12(16) no
C8 C9 C13 N2 . -33.2(2) no
C10 C9 C13 O3 . -32.7(2) no
C10 C9 C13 N2 . 148.03(17) no
C9 C10 C11 C12 . -1.3(2) no
C10 C11 C12 N1 . 0.0(2) no
